data_2211253
loop_
_publ_author_name
'Steel, Peter J.'
'Richardson, Chris'

_publ_section_title
;
 Dichlorobis(2,5-diphenyl-1,3,4-thiadiazole-\k<i>N</i>^3^)palladium(II)
;
_journal_coeditor_code AT2144
_journal_issue 12
_journal_name_full 'Acta Crystallographica Section E'
_journal_page_first m3210
_journal_page_last m3212
_journal_paper_doi 10.1107/S1600536806045703
_journal_volume 62
_journal_year 2006
_chemical_formula_iupac '[Pd Cl2 (C14 H10 N2 S1)2]'
_chemical_formula_moiety 'C28 H20 Cl2 N4 Pd S2'
_chemical_formula_sum 'C28 H20 Cl2 N4 Pd S2'
_chemical_formula_weight 653.90
_chemical_name_systematic
;
Dichlorobis(2,5-diphenyl-1,3,4-thiadiazole-\kN^3^)palladium
;
_space_group_IT_number 2
_symmetry_cell_setting triclinic
_symmetry_space_group_name_Hall '-P 1'
_symmetry_space_group_name_H-M 'P -1'
_atom_sites_solution_hydrogens geom
_atom_sites_solution_primary direct
_atom_sites_solution_secondary difmap
_audit_creation_method SHELXL-97
_cell_angle_alpha 86.469(5)
_cell_angle_beta 86.684(7)
_cell_angle_gamma 61.745(4)
_cell_formula_units_Z 2
_cell_length_a 10.228(2)
_cell_length_b 10.599(3)
_cell_length_c 14.095(3)
_cell_measurement_reflns_used 5726
_cell_measurement_temperature 168(2)
_cell_measurement_theta_max 26.022
_cell_measurement_theta_min 2.605
_cell_volume 1342.7(5)
_computing_cell_refinement SMART
_computing_data_collection 'SMART (Bruker, 1997)'
_computing_data_reduction 'SAINT (Bruker, 1997)'
_computing_molecular_graphics 'SHELXTL (Bruker, 1997)'
_computing_publication_material SHELXTL
_computing_structure_refinement 'SHELXL97 (Sheldrick, 1997)'
_computing_structure_solution 'SHELXS97 (Sheldrick, 1997)'
_diffrn_ambient_temperature 168(2)
_diffrn_detector_area_resol_mean 8.192
_diffrn_measured_fraction_theta_full 0.963
_diffrn_measured_fraction_theta_max 0.963
_diffrn_measurement_device_type 'Bruker SMART CCD area-detector'
_diffrn_measurement_method '\f and \w'
_diffrn_radiation_monochromator graphite
_diffrn_radiation_source 'fine-focus sealed tube'
_diffrn_radiation_type MoK\a
_diffrn_radiation_wavelength 0.71073
_diffrn_reflns_av_R_equivalents 0.0289
_diffrn_reflns_av_sigmaI/netI 0.0416
_diffrn_reflns_limit_h_max 11
_diffrn_reflns_limit_h_min -12
_diffrn_reflns_limit_k_max 12
_diffrn_reflns_limit_k_min -12
_diffrn_reflns_limit_l_max 16
_diffrn_reflns_limit_l_min -16
_diffrn_reflns_number 14799
_diffrn_reflns_theta_full 25.05
_diffrn_reflns_theta_max 25.05
_diffrn_reflns_theta_min 2.18
_diffrn_standards_decay_% 0
_diffrn_standards_number 0
_exptl_absorpt_coefficient_mu 1.071
_exptl_absorpt_correction_T_max 0.938
_exptl_absorpt_correction_T_min 0.776
_exptl_absorpt_correction_type multi-scan
_exptl_absorpt_process_details '(SADABS; Sheldrick, 2002)'
_exptl_crystal_colour yellow
_exptl_crystal_density_diffrn 1.617
_exptl_crystal_density_method 'not measured'
_exptl_crystal_description plate
_exptl_crystal_F_000 656
_exptl_crystal_size_max 0.45
_exptl_crystal_size_mid 0.25
_exptl_crystal_size_min 0.06
_refine_diff_density_max 0.698
_refine_diff_density_min -0.873
_refine_ls_extinction_method none
_refine_ls_goodness_of_fit_ref 0.960
_refine_ls_hydrogen_treatment constr
_refine_ls_matrix_type full
_refine_ls_number_parameters 337
_refine_ls_number_reflns 4579
_refine_ls_number_restraints 0
_refine_ls_restrained_S_all 0.960
_refine_ls_R_factor_all 0.0512
_refine_ls_R_factor_gt 0.0309
_refine_ls_shift/su_max 0.000
_refine_ls_shift/su_mean 0.000
_refine_ls_structure_factor_coef Fsqd
_refine_ls_weighting_details 'calc w=1/[\s^2^(Fo^2^)+(0.0462P)^2^] where P=(Fo^2^+2Fc^2^)/3'
_refine_ls_weighting_scheme calc
_refine_ls_wR_factor_gt 0.0722
_refine_ls_wR_factor_ref 0.0775
_reflns_number_gt 3417
_reflns_number_total 4579
_reflns_threshold_expression I>2\s(I)
_cod_data_source_file at2144.cif
_cod_data_source_block I
_cod_database_code 2211253
_cod_database_fobs_code 2211253

loop_
_symmetry_equiv_pos_as_xyz
'x, y, z'
'-x, -y, -z'

loop_
_atom_site_type_symbol
_atom_site_label
_atom_site_fract_x
_atom_site_fract_y
_atom_site_fract_z
_atom_site_U_iso_or_equiv
_atom_site_adp_type
_atom_site_calc_flag
_atom_site_refinement_flags
_atom_site_occupancy
Pd Pd1 0.0000 0.5000 0.0000 0.02479(11) Uani d S 1
Pd Pd2 0.5000 0.5000 0.5000 0.03150(12) Uani d S 1
Cl Cl1 -0.07701(10) 0.33850(9) 0.06163(6) 0.0357(2) Uani d . 1
Cl Cl2 0.45586(11) 0.32029(10) 0.45153(6) 0.0437(2) Uani d . 1
S S1 0.31597(11) 0.35341(10) 0.24105(7) 0.0381(2) Uani d . 1
S S1' 0.05842(10) 0.82253(10) 0.38350(7) 0.0344(2) Uani d . 1
C C2 0.1492(4) 0.4477(3) 0.1874(2) 0.0270(8) Uani d . 1
C C2' 0.2458(4) 0.7045(3) 0.3757(2) 0.0283(8) Uani d . 1
N N3 0.1600(3) 0.4237(3) 0.09600(19) 0.0275(6) Uani d . 1
N N3' 0.2977(3) 0.6478(3) 0.4602(2) 0.0336(7) Uani d . 1
N N4 0.2997(3) 0.3287(3) 0.0637(2) 0.0302(7) Uani d . 1
N N4' 0.1955(3) 0.6948(3) 0.5353(2) 0.0369(7) Uani d . 1
C C5 0.3928(4) 0.2834(3) 0.1328(2) 0.0287(8) Uani d . 1
C C5' 0.0636(4) 0.7875(3) 0.5054(2) 0.0308(8) Uani d . 1
C C21 0.0147(4) 0.5438(4) 0.2408(2) 0.0300(8) Uani d . 1
C C21' 0.3304(4) 0.6720(3) 0.2855(2) 0.0286(8) Uani d . 1
C C22 -0.0029(5) 0.5122(4) 0.3370(3) 0.0421(10) Uani d . 1
H H22 0.0726 0.4292 0.3674 0.051 Uiso calc R 1
C C22' 0.2570(4) 0.7021(4) 0.1996(3) 0.0361(9) Uani d . 1
H H22' 0.1516 0.7484 0.2004 0.043 Uiso calc R 1
C C23 -0.1303(5) 0.6016(5) 0.3880(3) 0.0511(11) Uani d . 1
H H23 -0.1431 0.5782 0.4528 0.061 Uiso calc R 1
C C23' 0.3353(5) 0.6657(4) 0.1140(3) 0.0441(10) Uani d . 1
H H23' 0.2841 0.6859 0.0563 0.053 Uiso calc R 1
C C24 -0.2378(5) 0.7236(5) 0.3454(3) 0.0507(11) Uani d . 1
H H24 -0.3248 0.7844 0.3810 0.061 Uiso calc R 1
C C24' 0.4879(5) 0.5999(4) 0.1125(3) 0.0435(10) Uani d . 1
H H24' 0.5418 0.5731 0.0535 0.052 Uiso calc R 1
C C25 -0.2208(4) 0.7586(4) 0.2514(3) 0.0457(10) Uani d . 1
H H25 -0.2948 0.8444 0.2226 0.055 Uiso calc R 1
C C25' 0.5630(5) 0.5726(4) 0.1944(3) 0.0408(9) Uani d . 1
H H25' 0.6684 0.5289 0.1922 0.049 Uiso calc R 1
C C26 -0.0953(4) 0.6683(4) 0.1988(3) 0.0352(9) Uani d . 1
H H26 -0.0844 0.6918 0.1337 0.042 Uiso calc R 1
C C26' 0.4852(4) 0.6088(4) 0.2812(2) 0.0347(9) Uani d . 1
H H26' 0.5378 0.5904 0.3381 0.042 Uiso calc R 1
C C51 0.5519(4) 0.1822(4) 0.1196(3) 0.0345(9) Uani d . 1
C C51' -0.0656(4) 0.8551(3) 0.5712(3) 0.0316(8) Uani d . 1
C C52 0.6000(4) 0.0962(4) 0.0420(3) 0.0465(10) Uani d . 1
H H52 0.5297 0.1014 -0.0013 0.056 Uiso calc R 1
C C52' -0.2052(4) 0.9498(4) 0.5394(3) 0.0413(10) Uani d . 1
H H52' -0.2205 0.9699 0.4731 0.050 Uiso calc R 1
C C53 0.7504(5) 0.0020(5) 0.0261(4) 0.0613(13) Uani d . 1
H H53 0.7820 -0.0575 -0.0271 0.074 Uiso calc R 1
C C53' -0.3225(4) 1.0153(4) 0.6039(3) 0.0505(11) Uani d . 1
H H53' -0.4182 1.0805 0.5816 0.061 Uiso calc R 1
C C54 0.8511(5) -0.0042(5) 0.0873(4) 0.0602(13) Uani d . 1
H H54 0.9536 -0.0676 0.0760 0.072 Uiso calc R 1
C C54' -0.3017(5) 0.9868(4) 0.7003(3) 0.0492(11) Uani d . 1
H H54' -0.3827 1.0320 0.7443 0.059 Uiso calc R 1
C C55 0.8071(5) 0.0798(5) 0.1650(4) 0.0627(14) Uani d . 1
H H55 0.8793 0.0744 0.2069 0.075 Uiso calc R 1
C C55' -0.1620(5) 0.8920(4) 0.7322(3) 0.0436(10) Uani d . 1
H H55' -0.1474 0.8723 0.7985 0.052 Uiso calc R 1
C C56 0.6557(5) 0.1741(4) 0.1832(4) 0.0542(12) Uani d . 1
H H56 0.6247 0.2311 0.2376 0.065 Uiso calc R 1
C C56' -0.0447(4) 0.8262(4) 0.6693(3) 0.0354(9) Uani d . 1
H H56' 0.0507 0.7610 0.6920 0.042 Uiso calc R 1

loop_
_atom_site_aniso_label
_atom_site_aniso_U_11
_atom_site_aniso_U_22
_atom_site_aniso_U_33
_atom_site_aniso_U_12
_atom_site_aniso_U_13
_atom_site_aniso_U_23
Pd1 0.0232(2) 0.0287(2) 0.02185(19) -0.01170(17) -0.00288(16) 0.00040(16)
Pd2 0.0268(2) 0.0368(2) 0.0219(2) -0.00792(18) -0.00040(17) 0.00105(17)
Cl1 0.0355(5) 0.0392(5) 0.0375(5) -0.0222(4) -0.0057(4) 0.0067(4)
Cl2 0.0502(6) 0.0470(6) 0.0318(5) -0.0209(5) -0.0071(5) 0.0001(4)
S1 0.0431(6) 0.0329(5) 0.0366(5) -0.0155(5) -0.0111(5) -0.0005(4)
S1' 0.0315(5) 0.0346(5) 0.0360(5) -0.0147(4) -0.0039(4) 0.0014(4)
C2 0.035(2) 0.0226(17) 0.0272(18) -0.0163(16) -0.0041(16) -0.0001(15)
C2' 0.0278(19) 0.0264(18) 0.0338(19) -0.0152(16) -0.0060(16) 0.0029(15)
N3 0.0282(16) 0.0258(15) 0.0293(15) -0.0133(13) -0.0017(14) -0.0005(13)
N3' 0.0275(17) 0.0384(17) 0.0304(16) -0.0122(14) 0.0035(14) -0.0031(14)
N4 0.0261(17) 0.0328(16) 0.0318(16) -0.0139(14) -0.0036(14) 0.0007(13)
N4' 0.0324(18) 0.0400(18) 0.0317(17) -0.0121(15) 0.0029(15) -0.0018(14)
C5 0.033(2) 0.0231(18) 0.0324(19) -0.0148(16) -0.0063(17) 0.0022(15)
C5' 0.033(2) 0.0273(19) 0.0327(19) -0.0148(17) -0.0022(17) 0.0001(16)
C21 0.039(2) 0.0282(18) 0.0300(18) -0.0213(17) 0.0008(17) -0.0064(16)
C21' 0.036(2) 0.0280(18) 0.0269(18) -0.0199(17) -0.0006(17) 0.0007(15)
C22 0.062(3) 0.038(2) 0.034(2) -0.029(2) 0.004(2) -0.0051(18)
C22' 0.039(2) 0.041(2) 0.038(2) -0.0261(19) -0.0093(18) 0.0054(18)
C23 0.074(3) 0.057(3) 0.038(2) -0.045(3) 0.019(2) -0.012(2)
C23' 0.067(3) 0.061(3) 0.0243(19) -0.047(2) -0.009(2) 0.0078(19)
C24 0.043(3) 0.063(3) 0.058(3) -0.035(2) 0.024(2) -0.028(2)
C24' 0.059(3) 0.055(3) 0.030(2) -0.038(2) 0.011(2) -0.0100(19)
C25 0.031(2) 0.049(2) 0.057(3) -0.0183(19) 0.004(2) -0.012(2)
C25' 0.044(2) 0.045(2) 0.037(2) -0.025(2) 0.0107(19) -0.0053(18)
C26 0.034(2) 0.040(2) 0.035(2) -0.0193(18) 0.0008(18) -0.0066(17)
C26' 0.038(2) 0.043(2) 0.0297(19) -0.0241(19) -0.0069(18) 0.0031(17)
C51 0.026(2) 0.0278(19) 0.053(2) -0.0158(16) -0.0108(19) 0.0103(18)
C51' 0.029(2) 0.0238(18) 0.042(2) -0.0127(16) 0.0022(18) -0.0028(16)
C52 0.037(2) 0.044(2) 0.049(2) -0.012(2) -0.003(2) 0.004(2)
C52' 0.037(2) 0.039(2) 0.044(2) -0.0148(19) 0.000(2) 0.0012(19)
C53 0.053(3) 0.048(3) 0.060(3) -0.007(2) 0.009(3) 0.006(2)
C53' 0.029(2) 0.040(2) 0.070(3) -0.0064(19) 0.001(2) 0.002(2)
C54 0.035(3) 0.044(3) 0.091(4) -0.012(2) 0.001(3) 0.018(3)
C54' 0.041(3) 0.039(2) 0.061(3) -0.016(2) 0.021(2) -0.008(2)
C55 0.038(3) 0.051(3) 0.107(4) -0.027(2) -0.031(3) 0.020(3)
C55' 0.051(3) 0.036(2) 0.042(2) -0.020(2) 0.008(2) -0.0043(19)
C56 0.045(3) 0.033(2) 0.087(3) -0.018(2) -0.027(2) 0.004(2)
C56' 0.034(2) 0.0283(19) 0.040(2) -0.0116(17) -0.0002(19) -0.0003(17)

loop_
_atom_type_symbol
_atom_type_description
_atom_type_scat_dispersion_real
_atom_type_scat_dispersion_imag
_atom_type_scat_source
C C 0.0033 0.0016 'International Tables Vol C Tables 4.2.6.8 and 6.1.1.4'
H H 0.0000 0.0000 'International Tables Vol C Tables 4.2.6.8 and 6.1.1.4'
N N 0.0061 0.0033 'International Tables Vol C Tables 4.2.6.8 and 6.1.1.4'
S S 0.1246 0.1234 'International Tables Vol C Tables 4.2.6.8 and 6.1.1.4'
Cl Cl 0.1484 0.1585 'International Tables Vol C Tables 4.2.6.8 and 6.1.1.4'
Pd Pd -0.9988 1.0072 'International Tables Vol C Tables 4.2.6.8 and 6.1.1.4'

loop_
_geom_angle_atom_site_label_1
_geom_angle_atom_site_label_2
_geom_angle_atom_site_label_3
_geom_angle_site_symmetry_1
_geom_angle_site_symmetry_3
_geom_angle
_geom_angle_publ_flag
N3 Pd1 N3 2_565 . 180.00(11) ?
N3 Pd1 Cl1 2_565 . 90.98(8) ?
N3 Pd1 Cl1 . . 89.02(8) yes
N3 Pd1 Cl1 2_565 2_565 89.02(8) ?
N3 Pd1 Cl1 . 2_565 90.98(8) ?
Cl1 Pd1 Cl1 . 2_565 180.00(5) ?
N3' Pd2 N3' 2_666 . 180.0000(10) ?
N3' Pd2 Cl2 2_666 . 89.51(9) ?
N3' Pd2 Cl2 . . 90.49(9) yes
N3' Pd2 Cl2 2_666 2_666 90.49(9) ?
N3' Pd2 Cl2 . 2_666 89.51(9) ?
Cl2 Pd2 Cl2 . 2_666 180.000(19) ?
C2 S1 C5 . . 88.06(16) yes
C2' S1' C5' . . 88.66(17) yes
N3 C2 C21 . . 126.5(3) yes
N3 C2 S1 . . 112.0(3) yes
C21 C2 S1 . . 121.5(2) yes
N3' C2' C21' . . 126.2(3) yes
N3' C2' S1' . . 111.1(3) yes
C21' C2' S1' . . 122.7(2) yes
C2 N3 N4 . . 114.7(3) yes
C2 N3 Pd1 . . 129.1(2) yes
N4 N3 Pd1 . . 116.2(2) yes
C2' N3' N4' . . 115.6(3) yes
C2' N3' Pd2 . . 131.5(2) yes
N4' N3' Pd2 . . 113.0(2) yes
C5 N4 N3 . . 110.7(3) yes
C5' N4' N3' . . 110.8(3) yes
N4 C5 C51 . . 123.2(3) yes
N4 C5 S1 . . 114.6(3) yes
C51 C5 S1 . . 122.1(3) yes
N4' C5' C51' . . 122.0(3) yes
N4' C5' S1' . . 113.8(3) yes
C51' C5' S1' . . 124.2(3) yes
C26 C21 C22 . . 118.7(4) ?
C26 C21 C2 . . 121.7(3) ?
C22 C21 C2 . . 119.6(3) ?
C26' C21' C22' . . 117.8(3) ?
C26' C21' C2' . . 122.0(3) ?
C22' C21' C2' . . 120.2(3) ?
C23 C22 C21 . . 120.1(4) ?
C23 C22 H22 . . 119.9 ?
C21 C22 H22 . . 119.9 ?
C23' C22' C21' . . 121.1(4) ?
C23' C22' H22' . . 119.4 ?
C21' C22' H22' . . 119.4 ?
C24 C23 C22 . . 120.3(4) ?
C24 C23 H23 . . 119.8 ?
C22 C23 H23 . . 119.8 ?
C24' C23' C22' . . 119.6(3) ?
C24' C23' H23' . . 120.2 ?
C22' C23' H23' . . 120.2 ?
C23 C24 C25 . . 120.4(4) ?
C23 C24 H24 . . 119.8 ?
C25 C24 H24 . . 119.8 ?
C25' C24' C23' . . 120.9(4) ?
C25' C24' H24' . . 119.5 ?
C23' C24' H24' . . 119.5 ?
C24 C25 C26 . . 119.8(4) ?
C24 C25 H25 . . 120.1 ?
C26 C25 H25 . . 120.1 ?
C24' C25' C26' . . 119.9(4) ?
C24' C25' H25' . . 120.0 ?
C26' C25' H25' . . 120.0 ?
C25 C26 C21 . . 120.5(4) ?
C25 C26 H26 . . 119.7 ?
C21 C26 H26 . . 119.7 ?
C25' C26' C21' . . 120.6(3) ?
C25' C26' H26' . . 119.7 ?
C21' C26' H26' . . 119.7 ?
C52 C51 C56 . . 119.3(4) ?
C52 C51 C5 . . 119.6(3) ?
C56 C51 C5 . . 121.1(4) ?
C52' C51' C56' . . 119.4(4) ?
C52' C51' C5' . . 121.8(3) ?
C56' C51' C5' . . 118.7(3) ?
C51 C52 C53 . . 121.0(4) ?
C51 C52 H52 . . 119.5 ?
C53 C52 H52 . . 119.5 ?
C53' C52' C51' . . 120.0(4) ?
C53' C52' H52' . . 120.0 ?
C51' C52' H52' . . 120.0 ?
C54 C53 C52 . . 119.6(5) ?
C54 C53 H53 . . 120.2 ?
C52 C53 H53 . . 120.2 ?
C52' C53' C54' . . 120.6(4) ?
C52' C53' H53' . . 119.7 ?
C54' C53' H53' . . 119.7 ?
C53 C54 C55 . . 120.9(4) ?
C53 C54 H54 . . 119.5 ?
C55 C54 H54 . . 119.5 ?
C53' C54' C55' . . 119.5(4) ?
C53' C54' H54' . . 120.3 ?
C55' C54' H54' . . 120.3 ?
C54 C55 C56 . . 120.5(4) ?
C54 C55 H55 . . 119.8 ?
C56 C55 H55 . . 119.8 ?
C56' C55' C54' . . 120.7(4) ?
C56' C55' H55' . . 119.6 ?
C54' C55' H55' . . 119.6 ?
C51 C56 C55 . . 118.7(4) ?
C51 C56 H56 . . 120.6 ?
C55 C56 H56 . . 120.6 ?
C55' C56' C51' . . 119.9(3) ?
C55' C56' H56' . . 120.1 ?
C51' C56' H56' . . 120.1 ?

loop_
_geom_bond_atom_site_label_1
_geom_bond_atom_site_label_2
_geom_bond_site_symmetry_2
_geom_bond_distance
_geom_bond_publ_flag
Pd1 N3 2_565 2.008(3) ?
Pd1 N3 . 2.008(3) yes
Pd1 Cl1 . 2.3064(9) yes
Pd1 Cl1 2_565 2.3064(9) ?
Pd2 N3' 2_666 2.002(3) ?
Pd2 N3' . 2.002(3) yes
Pd2 Cl2 . 2.3042(10) yes
Pd2 Cl2 2_666 2.3042(10) ?
S1 C2 . 1.710(3) yes
S1 C5 . 1.716(4) yes
S1' C2' . 1.724(4) yes
S1' C5' . 1.734(3) yes
C2 N3 . 1.317(4) yes
C2 C21 . 1.464(5) yes
C2' N3' . 1.320(4) yes
C2' C21' . 1.459(5) yes
N3 N4 . 1.371(4) yes
N3' N4' . 1.381(4) yes
N4 C5 . 1.305(4) yes
N4' C5' . 1.312(4) yes
C5 C51 . 1.473(5) yes
C5' C51' . 1.471(5) yes
C21 C26 . 1.389(5) ?
C21 C22 . 1.399(5) ?
C21' C26' . 1.396(5) ?
C21' C22' . 1.401(5) ?
C22 C23 . 1.385(6) ?
C22 H22 . 0.9500 ?
C22' C23' . 1.378(5) ?
C22' H22' . 0.9500 ?
C23 C24 . 1.370(6) ?
C23 H23 . 0.9500 ?
C23' C24' . 1.375(5) ?
C23' H23' . 0.9500 ?
C24 C25 . 1.379(6) ?
C24 H24 . 0.9500 ?
C24' C25' . 1.363(5) ?
C24' H24' . 0.9500 ?
C25 C26 . 1.388(5) ?
C25 H25 . 0.9500 ?
C25' C26' . 1.391(5) ?
C25' H25' . 0.9500 ?
C26 H26 . 0.9500 ?
C26' H26' . 0.9500 ?
C51 C52 . 1.381(5) ?
C51 C56 . 1.397(5) ?
C51' C52' . 1.381(5) ?
C51' C56' . 1.404(5) ?
C52 C53 . 1.395(6) ?
C52 H52 . 0.9500 ?
C52' C53' . 1.383(6) ?
C52' H52' . 0.9500 ?
C53 C54 . 1.357(6) ?
C53 H53 . 0.9500 ?
C53' C54' . 1.380(6) ?
C53' H53' . 0.9500 ?
C54 C55 . 1.370(7) ?
C54 H54 . 0.9500 ?
C54' C55' . 1.384(5) ?
C54' H54' . 0.9500 ?
C55 C56 . 1.409(6) ?
C55 H55 . 0.9500 ?
C55' C56' . 1.368(5) ?
C55' H55' . 0.9500 ?
C56 H56 . 0.9500 ?
C56' H56' . 0.9500 ?

loop_
_geom_torsion_atom_site_label_1
_geom_torsion_atom_site_label_2
_geom_torsion_atom_site_label_3
_geom_torsion_atom_site_label_4
_geom_torsion_site_symmetry_1
_geom_torsion
C5 S1 C2 N3 . -0.6(3)
C5 S1 C2 C21 . -179.6(3)
C5' S1' C2' N3' . 0.7(3)
C5' S1' C2' C21' . 179.2(3)
C21 C2 N3 N4 . 179.8(3)
S1 C2 N3 N4 . 0.8(3)
C21 C2 N3 Pd1 . -3.2(5)
S1 C2 N3 Pd1 . 177.82(15)
N3 Pd1 N3 C2 2_565 7E1(10)
Cl1 Pd1 N3 C2 . -76.6(3)
Cl1 Pd1 N3 C2 2_565 103.4(3)
N3 Pd1 N3 N4 2_565 -11E1(10)
Cl1 Pd1 N3 N4 . 100.4(2)
Cl1 Pd1 N3 N4 2_565 -79.6(2)
C21' C2' N3' N4' . -179.5(3)
S1' C2' N3' N4' . -1.1(4)
C21' C2' N3' Pd2 . -1.1(5)
S1' C2' N3' Pd2 . 177.24(18)
N3' Pd2 N3' C2' 2_666 17E1(10)
Cl2 Pd2 N3' C2' . -78.8(3)
Cl2 Pd2 N3' C2' 2_666 101.2(3)
N3' Pd2 N3' N4' 2_666 -1E1(10)
Cl2 Pd2 N3' N4' . 99.6(2)
Cl2 Pd2 N3' N4' 2_666 -80.4(2)
C2 N3 N4 C5 . -0.6(4)
Pd1 N3 N4 C5 . -178.0(2)
C2' N3' N4' C5' . 1.0(4)
Pd2 N3' N4' C5' . -177.7(2)
N3 N4 C5 C51 . -178.9(3)
N3 N4 C5 S1 . 0.1(3)
C2 S1 C5 N4 . 0.3(3)
C2 S1 C5 C51 . 179.2(3)
N3' N4' C5' C51' . -179.7(3)
N3' N4' C5' S1' . -0.4(4)
C2' S1' C5' N4' . -0.2(3)
C2' S1' C5' C51' . 179.1(3)
N3 C2 C21 C26 . -32.0(5)
S1 C2 C21 C26 . 146.9(3)
N3 C2 C21 C22 . 149.5(3)
S1 C2 C21 C22 . -31.6(4)
N3' C2' C21' C26' . -19.4(5)
S1' C2' C21' C26' . 162.4(3)
N3' C2' C21' C22' . 159.6(3)
S1' C2' C21' C22' . -18.6(4)
C26 C21 C22 C23 . 2.1(5)
C2 C21 C22 C23 . -179.4(3)
C26' C21' C22' C23' . 2.4(5)
C2' C21' C22' C23' . -176.7(3)
C21 C22 C23 C24 . -1.9(6)
C21' C22' C23' C24' . -0.6(5)
C22 C23 C24 C25 . 0.1(6)
C22' C23' C24' C25' . -1.3(6)
C23 C24 C25 C26 . 1.3(6)
C23' C24' C25' C26' . 1.3(6)
C24 C25 C26 C21 . -1.1(5)
C22 C21 C26 C25 . -0.6(5)
C2 C21 C26 C25 . -179.1(3)
C24' C25' C26' C21' . 0.5(5)
C22' C21' C26' C25' . -2.3(5)
C2' C21' C26' C25' . 176.8(3)
N4 C5 C51 C52 . -20.9(5)
S1 C5 C51 C52 . 160.2(3)
N4 C5 C51 C56 . 157.5(3)
S1 C5 C51 C56 . -21.4(5)
N4' C5' C51' C52' . -178.3(3)
S1' C5' C51' C52' . 2.5(5)
N4' C5' C51' C56' . 4.1(5)
S1' C5' C51' C56' . -175.1(3)
C56 C51 C52 C53 . -0.1(6)
C5 C51 C52 C53 . 178.3(3)
C56' C51' C52' C53' . 0.2(5)
C5' C51' C52' C53' . -177.4(3)
C51 C52 C53 C54 . -0.8(6)
C51' C52' C53' C54' . -0.1(6)
C52 C53 C54 C55 . 0.7(7)
C52' C53' C54' C55' . 0.1(6)
C53 C54 C55 C56 . 0.3(7)
C53' C54' C55' C56' . -0.1(6)
C52 C51 C56 C55 . 1.1(6)
C5 C51 C56 C55 . -177.3(3)
C54 C55 C56 C51 . -1.2(6)
C54' C55' C56' C51' . 0.2(5)
C52' C51' C56' C55' . -0.2(5)
C5' C51' C56' C55' . 177.5(3)
